data_7203194
loop_
_publ_author_name
'Smith, Martin B.'
'Dale, Sophie H.'
'Coles, Simon J.'
'Gelbrich, Thomas'
'Hursthouse, Michael B.'
'Light, Mark E.'

_publ_section_title
;
 Isomeric dinuclear gold(i) complexes with highly functionalised
 ditertiary phosphines: Self-assembly of dimers, rings and 1-D
 polymeric chains
;
_journal_issue 2
_journal_name_full CrystEngComm
_journal_page_first 140
_journal_paper_doi 10.1039/b516023e
_journal_volume 8
_journal_year 2006
_chemical_formula_moiety 'C33 H29 Au2 Cl2 N O3 P2, 0.32(C H4 O)'
_chemical_formula_sum 'C33.32 H30.28 Au2 Cl2 N O3.32 P2'
_chemical_formula_weight 1024.60
_chemical_name_systematic
;
?
;
_space_group_IT_number 14
_symmetry_cell_setting monoclinic
_symmetry_space_group_name_Hall '-P 2yn'
_symmetry_space_group_name_H-M 'P 1 21/n 1'
_atom_sites_solution_hydrogens geom
_atom_sites_solution_primary direct
_atom_sites_solution_secondary difmap
_audit_creation_method SHELXL-97
_cell_angle_alpha 90.00
_cell_angle_beta 101.616(1)
_cell_angle_gamma 90.00
_cell_formula_units_Z 4
_cell_length_a 10.0711(2)
_cell_length_b 17.7756(4)
_cell_length_c 19.7048(5)
_cell_measurement_reflns_used 23906
_cell_measurement_temperature 120(2)
_cell_measurement_theta_max 26.00
_cell_measurement_theta_min 3.09
_cell_volume 3455.30(14)
_computing_cell_refinement 'DENZO, COLLECT'
_computing_data_collection 'DENZO (Otwinowski & Minor, 1997) & COLLECT (Hooft, 1998)'
_computing_data_reduction 'DENZO, COLLECT'
_computing_molecular_graphics 'Bruker SHEXTL and local programs'
_computing_publication_material 'Bruker SHEXTL and local programs'
_computing_structure_refinement 'SHELXL-97 (Sheldrick, 1997)'
_computing_structure_solution 'SHELXS-97 (Sheldrick, 1997)'
_diffrn_ambient_temperature 120(2)
_diffrn_detector_area_resol_mean 9.091
_diffrn_measured_fraction_theta_full 0.991
_diffrn_measured_fraction_theta_max 0.991
_diffrn_measurement_device_type 'Bruker Nonius Kappa CCD Area detector'
_diffrn_measurement_method '\f and \w scans to fill the asymmetric unit'
_diffrn_radiation_monochromator graphite
_diffrn_radiation_source 'Bruker Nonius FR591 Rotating anode'
_diffrn_radiation_type MoK\a
_diffrn_radiation_wavelength 0.71073
_diffrn_reflns_av_R_equivalents 0.0667
_diffrn_reflns_av_sigmaI/netI 0.0804
_diffrn_reflns_limit_h_max 9
_diffrn_reflns_limit_h_min -12
_diffrn_reflns_limit_k_max 19
_diffrn_reflns_limit_k_min -21
_diffrn_reflns_limit_l_max 20
_diffrn_reflns_limit_l_min -24
_diffrn_reflns_number 23906
_diffrn_reflns_theta_full 26.00
_diffrn_reflns_theta_max 26.00
_diffrn_reflns_theta_min 3.09
_exptl_absorpt_coefficient_mu 8.763
_exptl_absorpt_correction_T_max 0.6684
_exptl_absorpt_correction_T_min 0.3532
_exptl_absorpt_correction_type multi-scan
_exptl_absorpt_process_details 'SORTAV (Blessing, 1997)'
_exptl_crystal_colour colourless
_exptl_crystal_density_diffrn 1.961
_exptl_crystal_density_method 'not measured'
_exptl_crystal_description prism
_exptl_crystal_F_000 1943
_exptl_crystal_size_max 0.15
_exptl_crystal_size_mid 0.05
_exptl_crystal_size_min 0.05
_refine_diff_density_max 1.119
_refine_diff_density_min -0.793
_refine_diff_density_rms 0.176
_refine_ls_extinction_method none
_refine_ls_goodness_of_fit_ref 1.009
_refine_ls_hydrogen_treatment constr
_refine_ls_matrix_type full
_refine_ls_number_parameters 390
_refine_ls_number_reflns 6733
_refine_ls_number_restraints 0
_refine_ls_restrained_S_all 1.009
_refine_ls_R_factor_all 0.0723
_refine_ls_R_factor_gt 0.0414
_refine_ls_shift/su_max 0.002
_refine_ls_shift/su_mean 0.000
_refine_ls_structure_factor_coef Fsqd
_refine_ls_weighting_details 'calc w=1/[\s^2^(Fo^2^)+(0.0209P)^2^+0.0000P] where P=(Fo^2^+2Fc^2^)/3'
_refine_ls_weighting_scheme calc
_refine_ls_wR_factor_gt 0.0688
_refine_ls_wR_factor_ref 0.0761
_reflns_number_gt 4875
_reflns_number_total 6733
_reflns_threshold_expression >2sigma(I)
_cod_data_source_file b516023e.txt
_cod_data_source_block 6b
_cod_depositor_comments
;
The following automatic conversions were performed:
'_symmetry_cell_setting' value 'Monoclinic' changed to 'monoclinic'
according to '/home/saulius/struct/CIF-dictionaries/cif_core.dic'
dictionary named 'cif_core.dic' version 2.4.1 from 2010-06-29.

Automatic conversion script
Id: cif_fix_enum 1527 2010-12-29 10:47:43Z saulius 
;
_cod_original_sg_symbol_H-M P2(1)/n
_cod_database_code 7203194

loop_
_symmetry_equiv_pos_as_xyz
'x, y, z'
'-x+1/2, y+1/2, -z+1/2'
'-x, -y, -z'
'x-1/2, -y-1/2, z-1/2'

loop_
_atom_site_label
_atom_site_type_symbol
_atom_site_fract_x
_atom_site_fract_y
_atom_site_fract_z
_atom_site_U_iso_or_equiv
_atom_site_adp_type
_atom_site_occupancy
_atom_site_symmetry_multiplicity
_atom_site_calc_flag
_atom_site_refinement_flags
_atom_site_disorder_assembly
_atom_site_disorder_group
Au1 Au 0.19782(2) 0.180250(16) 0.364999(14) 0.02397(9) Uani 1 1 d . . .
Au2 Au 0.10444(2) 0.309412(16) 0.470677(13) 0.02292(9) Uani 1 1 d . . .
Cl1 Cl 0.04422(17) 0.09207(11) 0.38314(9) 0.0358(5) Uani 1 1 d . . .
Cl2 Cl -0.08138(15) 0.35575(11) 0.39390(9) 0.0287(4) Uani 1 1 d . . .
P1 P 0.35728(16) 0.25935(11) 0.34504(9) 0.0224(4) Uani 1 1 d . . .
P2 P 0.28236(16) 0.27331(11) 0.55061(9) 0.0212(4) Uani 1 1 d . . .
O1 O 0.7621(4) 0.5260(3) 0.5591(2) 0.0310(12) Uani 1 1 d . . .
O2 O 0.9731(4) 0.4823(3) 0.6004(3) 0.0357(13) Uani 1 1 d . . .
H2 H 0.9897 0.5285 0.6062 0.04(3) Uiso 1 1 calc R . .
O3 O 0.5742(4) 0.4300(3) 0.5073(2) 0.0269(12) Uani 1 1 d . . .
H3 H 0.6082 0.4724 0.5185 0.004(17) Uiso 1 1 calc R . .
N1 N 0.4983(5) 0.2811(3) 0.4804(3) 0.0216(14) Uani 1 1 d . . .
C1 C 0.4292(6) 0.3202(4) 0.4189(3) 0.0235(17) Uani 1 1 d . . .
H1A H 0.4939 0.3555 0.4041 0.028 Uiso 1 1 calc R . .
H1B H 0.3551 0.3505 0.4312 0.028 Uiso 1 1 calc R . .
C2 C 0.4232(6) 0.2296(4) 0.5162(3) 0.0243(17) Uani 1 1 d . . .
H2A H 0.4874 0.2063 0.5553 0.029 Uiso 1 1 calc R . .
H2B H 0.3854 0.1888 0.4838 0.029 Uiso 1 1 calc R . .
C3 C 0.6310(6) 0.3011(4) 0.5142(3) 0.0204(16) Uani 1 1 d . . .
C4 C 0.6687(6) 0.3759(4) 0.5277(3) 0.0217(17) Uani 1 1 d . . .
C5 C 0.8024(6) 0.3935(4) 0.5606(3) 0.0228(17) Uani 1 1 d . . .
C6 C 0.8934(6) 0.3358(4) 0.5838(3) 0.0254(18) Uani 1 1 d . . .
H6 H 0.9826 0.3475 0.6077 0.030 Uiso 1 1 calc R . .
C7 C 0.8550(6) 0.2618(4) 0.5725(4) 0.0283(18) Uani 1 1 d . . .
H7 H 0.9166 0.2225 0.5895 0.034 Uiso 1 1 calc R . .
C8 C 0.7260(7) 0.2451(4) 0.5360(3) 0.0259(17) Uani 1 1 d . . .
H8 H 0.7019 0.1941 0.5257 0.031 Uiso 1 1 calc R . .
C9 C 0.8400(6) 0.4727(4) 0.5731(3) 0.0249(17) Uani 1 1 d . . .
C10 C 0.2922(6) 0.3268(4) 0.2763(3) 0.0211(16) Uani 1 1 d . . .
C11 C 0.1665(8) 0.3592(6) 0.2756(4) 0.062(3) Uani 1 1 d . . .
H11 H 0.1137 0.3431 0.3078 0.074 Uiso 1 1 calc R . .
C12 C 0.1190(9) 0.4141(7) 0.2287(5) 0.083(4) Uani 1 1 d . . .
H12 H 0.0324 0.4355 0.2281 0.100 Uiso 1 1 calc R . .
C13 C 0.1951(8) 0.4392(5) 0.1818(4) 0.048(2) Uani 1 1 d . . .
H13 H 0.1623 0.4782 0.1498 0.058 Uiso 1 1 calc R . .
C14 C 0.3170(7) 0.4069(4) 0.1827(4) 0.0321(19) Uani 1 1 d . . .
H14 H 0.3684 0.4223 0.1496 0.039 Uiso 1 1 calc R . .
C15 C 0.3689(7) 0.3519(4) 0.2305(4) 0.0274(18) Uani 1 1 d . . .
H15 H 0.4567 0.3317 0.2316 0.033 Uiso 1 1 calc R . .
C20 C 0.4993(6) 0.2113(4) 0.3206(3) 0.0238(17) Uani 1 1 d . . .
C21 C 0.4728(7) 0.1486(5) 0.2781(4) 0.036(2) Uani 1 1 d . . .
H21 H 0.3823 0.1312 0.2637 0.043 Uiso 1 1 calc R . .
C22 C 0.5786(7) 0.1112(5) 0.2566(4) 0.041(2) Uani 1 1 d . . .
H22 H 0.5595 0.0705 0.2248 0.049 Uiso 1 1 calc R . .
C23 C 0.7096(7) 0.1326(4) 0.2809(3) 0.0271(18) Uani 1 1 d . . .
H23 H 0.7818 0.1051 0.2682 0.033 Uiso 1 1 calc R . .
C24 C 0.7371(7) 0.1943(4) 0.3237(4) 0.0320(19) Uani 1 1 d . . .
H24 H 0.8282 0.2097 0.3402 0.038 Uiso 1 1 calc R . .
C25 C 0.6308(7) 0.2340(4) 0.3429(4) 0.0312(19) Uani 1 1 d . . .
H25 H 0.6499 0.2772 0.3716 0.037 Uiso 1 1 calc R . .
C30 C 0.3608(6) 0.3493(4) 0.6059(3) 0.0214(16) Uani 1 1 d . . .
C31 C 0.4867(6) 0.3406(4) 0.6492(3) 0.0246(17) Uani 1 1 d . . .
H31 H 0.5309 0.2931 0.6527 0.030 Uiso 1 1 calc R . .
C32 C 0.5478(7) 0.4008(5) 0.6872(3) 0.033(2) Uani 1 1 d . . .
H32 H 0.6345 0.3953 0.7166 0.040 Uiso 1 1 calc R . .
C33 C 0.4815(7) 0.4692(5) 0.6821(4) 0.034(2) Uani 1 1 d . . .
H33 H 0.5237 0.5107 0.7082 0.041 Uiso 1 1 calc R . .
C34 C 0.3566(7) 0.4784(5) 0.6404(3) 0.0316(19) Uani 1 1 d . . .
H34 H 0.3127 0.5260 0.6372 0.038 Uiso 1 1 calc R . .
C35 C 0.2950(7) 0.4175(4) 0.6028(3) 0.0253(17) Uani 1 1 d . . .
H35 H 0.2069 0.4229 0.5749 0.030 Uiso 1 1 calc R . .
C40 C 0.2380(6) 0.1985(4) 0.6039(3) 0.0228(17) Uani 1 1 d . . .
C41 C 0.2772(8) 0.1964(5) 0.6753(4) 0.040(2) Uani 1 1 d . . .
H41 H 0.3263 0.2372 0.6995 0.048 Uiso 1 1 calc R . .
C42 C 0.2442(8) 0.1336(5) 0.7121(4) 0.042(2) Uani 1 1 d . . .
H42 H 0.2722 0.1318 0.7610 0.051 Uiso 1 1 calc R . .
C43 C 0.1722(7) 0.0753(5) 0.6777(4) 0.036(2) Uani 1 1 d . . .
H43 H 0.1513 0.0328 0.7028 0.043 Uiso 1 1 calc R . .
C44 C 0.1295(8) 0.0780(5) 0.6064(4) 0.044(2) Uani 1 1 d . . .
H44 H 0.0778 0.0377 0.5828 0.052 Uiso 1 1 calc R . .
C45 C 0.1618(7) 0.1390(5) 0.5695(4) 0.037(2) Uani 1 1 d . . .
H45 H 0.1321 0.1406 0.5206 0.045 Uiso 1 1 calc R . .

loop_
_atom_site_aniso_label
_atom_site_aniso_U_11
_atom_site_aniso_U_22
_atom_site_aniso_U_33
_atom_site_aniso_U_23
_atom_site_aniso_U_13
_atom_site_aniso_U_12
Au1 0.02351(15) 0.0251(2) 0.02293(17) -0.00135(13) 0.00369(11) -0.00729(12)
Au2 0.02133(14) 0.0254(2) 0.02073(16) 0.00257(13) 0.00119(11) -0.00385(11)
Cl1 0.0353(10) 0.0362(14) 0.0356(11) 0.0002(10) 0.0059(8) -0.0166(8)
Cl2 0.0229(8) 0.0293(12) 0.0305(10) 0.0032(9) -0.0024(7) -0.0043(7)
P1 0.0222(9) 0.0232(12) 0.0218(10) 0.0006(9) 0.0042(7) -0.0038(8)
P2 0.0227(9) 0.0209(12) 0.0197(10) 0.0023(9) 0.0035(7) -0.0040(7)
O1 0.032(3) 0.019(3) 0.039(3) 0.001(3) 0.000(2) 0.000(2)
O2 0.022(3) 0.028(4) 0.052(4) 0.004(3) -0.004(2) -0.006(2)
O3 0.021(2) 0.022(3) 0.037(3) -0.003(3) 0.005(2) 0.000(2)
N1 0.018(3) 0.021(4) 0.025(3) 0.007(3) 0.003(2) -0.005(2)
C1 0.028(4) 0.019(5) 0.026(4) 0.008(3) 0.011(3) -0.001(3)
C2 0.028(4) 0.028(5) 0.016(4) 0.000(3) 0.004(3) -0.004(3)
C3 0.023(3) 0.018(5) 0.022(4) 0.005(3) 0.012(3) 0.000(3)
C4 0.029(4) 0.024(5) 0.015(4) 0.001(3) 0.010(3) 0.009(3)
C5 0.018(3) 0.019(5) 0.032(4) 0.002(3) 0.006(3) -0.004(3)
C6 0.021(4) 0.030(5) 0.023(4) 0.006(4) 0.001(3) 0.002(3)
C7 0.028(4) 0.023(5) 0.033(5) 0.006(4) 0.005(3) 0.010(3)
C8 0.035(4) 0.014(4) 0.027(4) 0.001(3) 0.005(3) 0.001(3)
C9 0.025(4) 0.020(5) 0.026(4) 0.007(3) -0.003(3) -0.008(3)
C10 0.024(4) 0.020(5) 0.017(4) -0.001(3) -0.001(3) -0.002(3)
C11 0.045(5) 0.098(9) 0.051(6) 0.050(6) 0.030(4) 0.025(5)
C12 0.048(6) 0.125(11) 0.086(8) 0.066(8) 0.037(5) 0.050(6)
C13 0.049(5) 0.049(7) 0.049(6) 0.023(5) 0.017(4) 0.010(4)
C14 0.031(4) 0.036(6) 0.030(4) 0.003(4) 0.008(3) -0.009(4)
C15 0.022(4) 0.029(5) 0.030(4) 0.000(4) 0.002(3) 0.001(3)
C20 0.031(4) 0.015(4) 0.023(4) -0.003(3) 0.001(3) 0.000(3)
C21 0.024(4) 0.040(6) 0.042(5) -0.003(4) 0.003(3) 0.001(4)
C22 0.044(5) 0.045(6) 0.030(5) -0.015(4) -0.001(4) 0.006(4)
C23 0.029(4) 0.026(5) 0.027(4) -0.001(4) 0.007(3) 0.008(3)
C24 0.026(4) 0.029(5) 0.039(5) -0.003(4) 0.003(3) -0.004(3)
C25 0.034(4) 0.025(5) 0.036(5) -0.006(4) 0.012(3) -0.005(3)
C30 0.029(4) 0.019(5) 0.018(4) -0.001(3) 0.009(3) -0.002(3)
C31 0.030(4) 0.026(5) 0.019(4) -0.002(4) 0.009(3) 0.004(3)
C32 0.029(4) 0.052(6) 0.017(4) -0.001(4) 0.003(3) -0.005(4)
C33 0.039(5) 0.038(6) 0.028(5) -0.014(4) 0.012(3) -0.019(4)
C34 0.046(5) 0.028(5) 0.019(4) 0.000(4) 0.003(3) -0.003(4)
C35 0.031(4) 0.024(5) 0.021(4) 0.001(4) 0.005(3) -0.005(3)
C40 0.016(3) 0.029(5) 0.024(4) 0.006(4) 0.005(3) 0.000(3)
C41 0.058(5) 0.034(6) 0.026(5) -0.007(4) 0.003(4) -0.017(4)
C42 0.053(5) 0.044(6) 0.028(5) 0.005(4) 0.004(4) -0.017(4)
C43 0.043(4) 0.027(5) 0.042(5) 0.017(4) 0.021(4) 0.002(4)
C44 0.049(5) 0.042(6) 0.043(5) -0.004(5) 0.018(4) -0.023(4)
C45 0.053(5) 0.030(6) 0.031(5) 0.006(4) 0.012(4) -0.017(4)

loop_
_atom_type_symbol
_atom_type_description
_atom_type_scat_dispersion_real
_atom_type_scat_dispersion_imag
_atom_type_scat_source
C C 0.0033 0.0016 'International Tables Vol C Tables 4.2.6.8 and 6.1.1.4'
H H 0.0000 0.0000 'International Tables Vol C Tables 4.2.6.8 and 6.1.1.4'
N N 0.0061 0.0033 'International Tables Vol C Tables 4.2.6.8 and 6.1.1.4'
O O 0.0106 0.0060 'International Tables Vol C Tables 4.2.6.8 and 6.1.1.4'
P P 0.1023 0.0942 'International Tables Vol C Tables 4.2.6.8 and 6.1.1.4'
Cl Cl 0.1484 0.1585 'International Tables Vol C Tables 4.2.6.8 and 6.1.1.4'
Au Au -2.0133 8.8022 'International Tables Vol C Tables 4.2.6.8 and 6.1.1.4'

loop_
_geom_angle_atom_site_label_1
_geom_angle_atom_site_label_2
_geom_angle_atom_site_label_3
_geom_angle
_geom_angle_site_symmetry_1
_geom_angle_site_symmetry_3
_geom_angle_publ_flag
P1 Au1 Cl1 175.68(7) . . ?
P1 Au1 Au2 88.84(5) . . ?
Cl1 Au1 Au2 95.12(5) . . ?
P2 Au2 Cl2 175.02(7) . . ?
P2 Au2 Au1 87.46(5) . . ?
Cl2 Au2 Au1 97.40(5) . . ?
C20 P1 C10 107.2(3) . . ?
C20 P1 C1 106.3(3) . . ?
C10 P1 C1 103.1(3) . . ?
C20 P1 Au1 112.6(2) . . ?
C10 P1 Au1 112.4(2) . . ?
C1 P1 Au1 114.5(2) . . ?
C40 P2 C30 109.1(3) . . ?
C40 P2 C2 101.6(3) . . ?
C30 P2 C2 104.9(3) . . ?
C40 P2 Au2 111.4(2) . . ?
C30 P2 Au2 113.6(2) . . ?
C2 P2 Au2 115.2(2) . . ?
C9 O2 H2 109.5 . . ?
C4 O3 H3 109.5 . . ?
C3 N1 C1 121.6(5) . . ?
C3 N1 C2 117.5(5) . . ?
C1 N1 C2 119.9(5) . . ?
N1 C1 P1 115.3(5) . . ?
N1 C1 H1A 108.5 . . ?
P1 C1 H1A 108.5 . . ?
N1 C1 H1B 108.5 . . ?
P1 C1 H1B 108.5 . . ?
H1A C1 H1B 107.5 . . ?
N1 C2 P2 115.0(5) . . ?
N1 C2 H2A 108.5 . . ?
P2 C2 H2A 108.5 . . ?
N1 C2 H2B 108.5 . . ?
P2 C2 H2B 108.5 . . ?
H2A C2 H2B 107.5 . . ?
C8 C3 C4 118.7(6) . . ?
C8 C3 N1 119.6(6) . . ?
C4 C3 N1 121.7(6) . . ?
O3 C4 C3 118.1(6) . . ?
O3 C4 C5 122.0(7) . . ?
C3 C4 C5 119.9(6) . . ?
C6 C5 C4 119.7(7) . . ?
C6 C5 C9 121.4(6) . . ?
C4 C5 C9 118.8(6) . . ?
C7 C6 C5 120.4(6) . . ?
C7 C6 H6 119.8 . . ?
C5 C6 H6 119.8 . . ?
C6 C7 C8 119.5(6) . . ?
C6 C7 H7 120.2 . . ?
C8 C7 H7 120.2 . . ?
C7 C8 C3 121.6(7) . . ?
C7 C8 H8 119.2 . . ?
C3 C8 H8 119.2 . . ?
O1 C9 O2 122.1(7) . . ?
O1 C9 C5 124.9(6) . . ?
O2 C9 C5 113.0(6) . . ?
C15 C10 C11 119.4(7) . . ?
C15 C10 P1 122.3(5) . . ?
C11 C10 P1 118.0(5) . . ?
C12 C11 C10 119.9(7) . . ?
C12 C11 H11 120.0 . . ?
C10 C11 H11 120.0 . . ?
C11 C12 C13 121.1(8) . . ?
C11 C12 H12 119.4 . . ?
C13 C12 H12 119.4 . . ?
C14 C13 C12 118.5(8) . . ?
C14 C13 H13 120.8 . . ?
C12 C13 H13 120.8 . . ?
C13 C14 C15 121.7(7) . . ?
C13 C14 H14 119.1 . . ?
C15 C14 H14 119.1 . . ?
C10 C15 C14 119.4(6) . . ?
C10 C15 H15 120.3 . . ?
C14 C15 H15 120.3 . . ?
C25 C20 C21 119.1(6) . . ?
C25 C20 P1 122.7(6) . . ?
C21 C20 P1 118.2(5) . . ?
C20 C21 C22 120.1(7) . . ?
C20 C21 H21 119.9 . . ?
C22 C21 H21 119.9 . . ?
C23 C22 C21 120.3(7) . . ?
C23 C22 H22 119.9 . . ?
C21 C22 H22 119.9 . . ?
C22 C23 C24 119.9(7) . . ?
C22 C23 H23 120.0 . . ?
C24 C23 H23 120.0 . . ?
C23 C24 C25 119.9(6) . . ?
C23 C24 H24 120.1 . . ?
C25 C24 H24 120.1 . . ?
C20 C25 C24 120.5(7) . . ?
C20 C25 H25 119.7 . . ?
C24 C25 H25 119.7 . . ?
C35 C30 C31 119.8(6) . . ?
C35 C30 P2 118.8(5) . . ?
C31 C30 P2 121.4(5) . . ?
C32 C31 C30 120.1(7) . . ?
C32 C31 H31 120.0 . . ?
C30 C31 H31 120.0 . . ?
C31 C32 C33 119.2(6) . . ?
C31 C32 H32 120.4 . . ?
C33 C32 H32 120.4 . . ?
C34 C33 C32 121.5(7) . . ?
C34 C33 H33 119.3 . . ?
C32 C33 H33 119.3 . . ?
C33 C34 C35 119.1(7) . . ?
C33 C34 H34 120.4 . . ?
C35 C34 H34 120.4 . . ?
C30 C35 C34 120.3(6) . . ?
C30 C35 H35 119.9 . . ?
C34 C35 H35 119.9 . . ?
C41 C40 C45 119.2(7) . . ?
C41 C40 P2 124.0(6) . . ?
C45 C40 P2 116.8(5) . . ?
C40 C41 C42 119.8(7) . . ?
C40 C41 H41 120.1 . . ?
C42 C41 H41 120.1 . . ?
C43 C42 C41 120.3(7) . . ?
C43 C42 H42 119.9 . . ?
C41 C42 H42 119.9 . . ?
C42 C43 C44 120.2(7) . . ?
C42 C43 H43 119.9 . . ?
C44 C43 H43 119.9 . . ?
C45 C44 C43 120.2(7) . . ?
C45 C44 H44 119.9 . . ?
C43 C44 H44 119.9 . . ?
C44 C45 C40 120.3(7) . . ?
C44 C45 H45 119.9 . . ?
C40 C45 H45 119.9 . . ?

loop_
_geom_bond_atom_site_label_1
_geom_bond_atom_site_label_2
_geom_bond_distance
_geom_bond_site_symmetry_2
_geom_bond_publ_flag
Au1 P1 2.2282(18) . ?
Au1 Cl1 2.2805(18) . ?
Au1 Au2 3.3587(4) . ?
Au2 P2 2.2286(17) . ?
Au2 Cl2 2.3086(16) . ?
P1 C20 1.813(7) . ?
P1 C10 1.828(7) . ?
P1 C1 1.841(7) . ?
P2 C40 1.805(7) . ?
P2 C30 1.814(7) . ?
P2 C2 1.861(7) . ?
O1 C9 1.226(8) . ?
O2 C9 1.350(7) . ?
O2 H2 0.8400 . ?
O3 C4 1.355(8) . ?
O3 H3 0.8400 . ?
N1 C3 1.413(8) . ?
N1 C1 1.446(8) . ?
N1 C2 1.458(8) . ?
C1 H1A 0.9900 . ?
C1 H1B 0.9900 . ?
C2 H2A 0.9900 . ?
C2 H2B 0.9900 . ?
C3 C8 1.387(9) . ?
C3 C4 1.395(9) . ?
C4 C5 1.406(9) . ?
C5 C6 1.390(9) . ?
C5 C9 1.466(9) . ?
C6 C7 1.376(10) . ?
C6 H6 0.9500 . ?
C7 C8 1.385(9) . ?
C7 H7 0.9500 . ?
C8 H8 0.9500 . ?
C10 C15 1.376(9) . ?
C10 C11 1.388(10) . ?
C11 C12 1.363(12) . ?
C11 H11 0.9500 . ?
C12 C13 1.388(12) . ?
C12 H12 0.9500 . ?
C13 C14 1.353(10) . ?
C13 H13 0.9500 . ?
C14 C15 1.385(10) . ?
C14 H14 0.9500 . ?
C15 H15 0.9500 . ?
C20 C25 1.370(9) . ?
C20 C21 1.386(10) . ?
C21 C22 1.394(10) . ?
C21 H21 0.9500 . ?
C22 C23 1.364(9) . ?
C22 H22 0.9500 . ?
C23 C24 1.377(10) . ?
C23 H23 0.9500 . ?
C24 C25 1.396(10) . ?
C24 H24 0.9500 . ?
C25 H25 0.9500 . ?
C30 C35 1.378(9) . ?
C30 C31 1.387(9) . ?
C31 C32 1.378(10) . ?
C31 H31 0.9500 . ?
C32 C33 1.380(11) . ?
C32 H32 0.9500 . ?
C33 C34 1.367(9) . ?
C33 H33 0.9500 . ?
C34 C35 1.385(10) . ?
C34 H34 0.9500 . ?
C35 H35 0.9500 . ?
C40 C41 1.384(9) . ?
C40 C45 1.400(10) . ?
C41 C42 1.406(11) . ?
C41 H41 0.9500 . ?
C42 C43 1.364(10) . ?
C42 H42 0.9500 . ?
C43 C44 1.386(10) . ?
C43 H43 0.9500 . ?
C44 C45 1.380(10) . ?
C44 H44 0.9500 . ?
C45 H45 0.9500 . ?

loop_
_geom_hbond_atom_site_label_D
_geom_hbond_atom_site_label_H
_geom_hbond_atom_site_label_A
_geom_hbond_distance_DH
_geom_hbond_distance_HA
_geom_hbond_distance_DA
_geom_hbond_angle_DHA
_geom_hbond_site_symmetry_A
O2 H2 Cl2 0.84 2.26 3.072(6) 164 3_666
O3 H3 O1 0.84 1.86 2.599(7) 147 .

loop_
_geom_torsion_atom_site_label_1
_geom_torsion_atom_site_label_2
_geom_torsion_atom_site_label_3
_geom_torsion_atom_site_label_4
_geom_torsion
_geom_torsion_site_symmetry_1
_geom_torsion_site_symmetry_2
_geom_torsion_site_symmetry_3
_geom_torsion_site_symmetry_4
_geom_torsion_publ_flag
Cl1 Au1 Au2 Cl2 -81.29(6) . . . . ?
P1 Au1 Au2 P2 -78.45(6) . . . . ?
